data_2108416
loop_
_publ_author_name
'K\"ohler, Christian'
'L\"ubben, Jens'
'Krause, Lennard'
'Hoffmann, Christina'
'Herbst-Irmer, Regine'
'Stalke, Dietmar'

_publ_section_title
;
 Comparison of different strategies for modelling hydrogen atoms in charge
 density analyses
;
_journal_issue 3
_journal_name_full 'Acta Crystallographica Section B'
_journal_page_first
;
;
_journal_paper_doi 10.1107/S2052520619004517
_journal_volume 75
_journal_year 2019
_chemical_formula_moiety 'C38 H28 P2 S2, 2(C7H8)'
_chemical_formula_sum 'C52 H44 P2 S2'
_chemical_formula_weight 794.93
_space_group_crystal_system monoclinic
_space_group_IT_number 14
_space_group_name_Hall '-P 2yn'
_space_group_name_H-M_alt 'P 1 21/n 1'
_symmetry_space_group_name_Hall '-P 2yn'
_symmetry_space_group_name_H-M 'P 1 21/n 1'
_audit_conform_dict_location ftp://ftp.iucr.org/pub/cif_core.dic
_audit_conform_dict_name cif_core.dic
_audit_conform_dict_version 2.3
_audit_creation_date '06-May-19 T14:35:15-00:00'
_audit_creation_method 'XD routine XDCIF'
_cell_angle_alpha 90
_cell_angle_beta 103.813
_cell_angle_gamma 90
_cell_formula_units_Z 2
_cell_length_a 10.7687
_cell_length_b 14.7934
_cell_length_c 13.4133
_cell_measurement_reflns_used 9597
_cell_measurement_temperature 100(2)
_cell_measurement_theta_max 30.4435
_cell_measurement_theta_min 2.188
_cell_volume 2075.019
_computing_molecular_graphics 'Volkov et al, (2006)'
_computing_publication_material 'Volkov et al, (2006)'
_computing_structure_refinement 'Volkov et al, (2006)'
_diffrn_ambient_temperature 100(2)
_diffrn_measured_fraction_theta_full 1.000
_diffrn_measured_fraction_theta_max 0.994
_diffrn_measurement_device_type 'Bruker Smart APEX II Ultra'
_diffrn_radiation_type MoK\a
_diffrn_radiation_wavelength 0.71073
_diffrn_reflns_av_R_equivalents 0.0324
_diffrn_reflns_av_unetI/netI 0.0186
_diffrn_reflns_limit_h_max 24
_diffrn_reflns_limit_h_min -24
_diffrn_reflns_limit_k_max 33
_diffrn_reflns_limit_k_min -27
_diffrn_reflns_limit_l_max 29
_diffrn_reflns_limit_l_min -29
_diffrn_reflns_number 194731
_diffrn_reflns_theta_full 25.242
_diffrn_reflns_theta_max 52.918
_diffrn_reflns_theta_min 2.083
_diffrn_source 'BRUKER Rotating Anode'
_exptl_absorpt_coefficient_mu 0.242
_exptl_absorpt_correction_T_max 0.7504
_exptl_absorpt_correction_T_min 0.7080
_exptl_absorpt_correction_type multi-scan
_exptl_absorpt_process_details SADABS-2016/2
_exptl_crystal_colour yellow
_exptl_crystal_density_diffrn 1.272
_exptl_crystal_description block
_exptl_crystal_F_000 836
_exptl_crystal_size_max 0.25
_exptl_crystal_size_mid 0.2
_exptl_crystal_size_min 0.2
_refine_diff_density_max 0.227
_refine_diff_density_min -0.205
_refine_diff_density_rms 0.035
_refine_ls_extinction_method none
_refine_ls_goodness_of_fit_ref 1.386
_refine_ls_matrix_type full
_refine_ls_number_parameters 682
_refine_ls_number_reflns 22130
_refine_ls_number_restraints 0
_refine_ls_R_factor_all 0.027
_refine_ls_R_factor_gt 0.027
_refine_ls_shift/su_max 0.08073
_refine_ls_structure_factor_coef Fsqd
_refine_ls_weighting_details
;
        calc w2 = 1/[s^2^(Fo^2^)]
;
_refine_ls_weighting_scheme calc
_refine_ls_wR_factor_ref 0.02
_reflns_number_gt 17007
_reflns_number_total 24426
_reflns_threshold_expression 'I > 2\s(I)'
_cod_data_source_file bm5108sup1.cif
_cod_data_source_block SPAnPS_SHADE
_cod_original_cell_volume 2075.0181745753
_cod_database_code 2108416

loop_
_space_group_symop_id
_space_group_symop_operation_xyz
1 +X,+Y,+Z
2 1/2-X,1/2+Y,1/2-Z
3 -X,-Y,-Z
4 1/2+X,1/2-Y,1/2+Z

loop_
_atom_local_axes_atom_label
_atom_local_axes_atom0
_atom_local_axes_ax1
_atom_local_axes_atom1
_atom_local_axes_atom2
_atom_local_axes_ax2
S(1) P(1) Z S(1) C(2) Y
P(1) S(1) Z P(1) C(14) Y
C(1) C(2) X C(1) C(3) Y
C(2) P(1) Z C(2) C(3) X
C(3) C(2) X C(3) C(4) Y
C(4) C(3) X C(4) C(5) Y
C(5) C(4) X C(5) C(6) Y
C(6) C(5) X C(6) C(7) Y
C(7) C(6) X C(7) C(5) Y
C(8) P(1) Z C(8) C(13) Y
C(9) C(8) X C(9) C(10) Y
C(10) DUM0 Z C(10) C(11) X
C(11) DUM1 Z C(11) C(12) X
C(12) DUM2 Z C(12) C(13) X
C(13) C(8) X C(13) C(12) Y
C(14) P(1) Z C(14) C(19) Y
C(15) C(14) X C(15) C(16) Y
C(16) DUM3 Z C(16) C(17) X
C(17) DUM4 Z C(17) C(18) X
C(18) DUM5 Z C(18) C(19) X
C(19) C(14) X C(19) C(18) Y
C(20) C(21) Z C(20) H(20C) X
C(21) C(20) X C(21) C(26) Y
C(22) C(21) X C(22) C(23) Y
C(23) DUM6 Z C(23) C(24) X
C(24) DUM7 Z C(24) C(25) X
C(25) DUM8 Z C(25) C(26) X
C(26) C(21) X C(26) C(25) Y
H(4) C(4) Z H(4) C(3) Y
H(5) C(5) Z H(5) C(4) Y
H(6) C(6) Z H(6) C(5) Y
H(7) C(7) Z H(7) C(6) Y
H(9) C(9) Z H(9) C(8) Y
H(10) C(10) Z H(10) C(9) Y
H(11) C(11) Z H(11) C(10) Y
H(12) C(12) Z H(12) C(11) Y
H(13) C(13) Z H(13) C(8) Y
H(15) C(15) Z H(15) C(14) Y
H(16) C(16) Z H(16) C(15) Y
H(17) C(17) Z H(17) C(16) Y
H(18) C(18) Z H(18) C(17) Y
H(19) C(19) Z H(19) C(14) Y
H(20A) C(20) Z H(20A) H(20B) Y
H(20B) C(20) Z H(20B) H(20A) Y
H(20C) C(20) Z H(20C) H(20A) Y
H(22) C(22) Z H(22) C(21) Y
H(23) C(23) Z H(23) C(22) Y
H(24) C(24) Z H(24) C(23) Y
H(25) C(25) Z H(25) C(24) Y
H(26) C(26) Z H(26) C(21) Y

loop_
_atom_rho_multipole_atom_label
_atom_rho_multipole_coeff_Pv
_atom_rho_multipole_coeff_P00
_atom_rho_multipole_coeff_P11
_atom_rho_multipole_coeff_P1-1
_atom_rho_multipole_coeff_P10
_atom_rho_multipole_coeff_P20
_atom_rho_multipole_coeff_P21
_atom_rho_multipole_coeff_P2-1
_atom_rho_multipole_coeff_P22
_atom_rho_multipole_coeff_P2-2
_atom_rho_multipole_coeff_P30
_atom_rho_multipole_coeff_P31
_atom_rho_multipole_coeff_P3-1
_atom_rho_multipole_coeff_P32
_atom_rho_multipole_coeff_P3-2
_atom_rho_multipole_coeff_P33
_atom_rho_multipole_coeff_P3-3
_atom_rho_multipole_coeff_P40
_atom_rho_multipole_coeff_P41
_atom_rho_multipole_coeff_P4-1
_atom_rho_multipole_coeff_P42
_atom_rho_multipole_coeff_P4-2
_atom_rho_multipole_coeff_P43
_atom_rho_multipole_coeff_P4-3
_atom_rho_multipole_coeff_P44
_atom_rho_multipole_coeff_P4-4
_atom_rho_multipole_kappa
_atom_rho_multipole_kappa_prime0
_atom_rho_multipole_kappa_prime1
_atom_rho_multipole_kappa_prime2
_atom_rho_multipole_kappa_prime3
_atom_rho_multipole_kappa_prime4
S(1) 6.138(8) 0 0.010(3) 0 -0.1063 -0.155(4) 0 0 0 0 0.026(4) 0 0 0 0 0 0 0.018(6) 0 0 0 0 0 0 0 0 0.9578(10) 0.958961 0.958961 0.958961 0.958961 0.958961
P(1) 5.87(2) 0 0 0 0.136(6) 0.229(5) 0 0 0 0 0.608(7) 0 0 0 0 -0.114(4) -0.443(6) 0.056(6) 0 0 0 0 0.073(5) 0.256(6) 0 0 0.9022(17) 0.77107 0.77107 0.77107 0.77107 0.77107
C(1) 3.897(12) 0 0.030(5) 0.029(5) 0 -0.154(4) 0 0 0.017(5) 0.025(5) 0 -0.004(4) -0.011(4) 0 0 0.190(5) -0.041(5) -0.027(5) 0 0 -0.021(5) 0.013(5) 0 0 0.003(6) 0.033(6) 0.9995(12) 1.007547 1.007547 1.007547 1.007547 1.007547
C(2) 3.899(18) 0 0 0 -0.073(5) 0.029(5) 0 0 0.152(5) 0 0.226(5) 0 0 -0.145(5) 0 0 0 0.019(6) 0 0 0.011(6) 0 0 0 0.014(5) 0 1.0057(18) 0.955091 0.955091 0.955091 0.955091 0.955091
C(3) 4.013(12) 0 -0.040(5) -0.024(5) 0 -0.192(4) 0 0 0.016(5) 0.016(5) 0 0.026(4) -0.003(4) 0 0 0.246(5) 0.018(5) 0.006(5) 0 0 0.012(5) 0.023(5) 0 0 -0.062(6) -0.001(6) 0.9995(12) 1.007547 1.007547 1.007547 1.007547 1.007547
C(4) 4.159(15) 0 -0.016(6) -0.002(6) 0 -0.230(5) 0 0 -0.042(6) -0.013(6) 0 0.020(5) 0.034(5) 0 0 0.248(6) -0.013(5) 0.017(5) 0 0 -0.018(6) 0.000(5) 0 0 -0.022(6) -0.031(6) 0.9842(11) 0.965452 0.965452 0.965452 0.965452 0.965452
C(5) 4.012(15) 0 -0.011(10) -0.027(9) 0 -0.231(6) 0 0 0.022(7) 0.002(6) 0 0.063(6) 0.027(6) 0 0 0.267(8) 0.027(7) 0.030(6) 0 0 0.003(6) -0.044(6) 0 0 -0.010(7) -0.040(7) 0.9928(11) 0.971192 0.971192 0.971192 0.971192 0.971192
C(6) 4.025(16) 0 -0.007(11) 0.046(9) 0 -0.220(6) 0 0 -0.003(7) 0.034(6) 0 0.009(7) 0.039(5) 0 0 0.295(8) 0.017(7) 0.026(6) 0 0 0.025(6) -0.004(6) 0 0 0.018(7) 0.005(7) 0.9928(11) 0.971192 0.971192 0.971192 0.971192 0.971192
C(7) 4.208(15) 0 -0.019(7) -0.014(5) 0 -0.212(5) 0 0 -0.006(6) -0.017(6) 0 0.039(5) 0.007(4) 0 0 0.287(6) 0.019(5) 0.036(5) 0 0 0.009(5) 0.036(5) 0 0 -0.047(6) -0.022(6) 0.9842(11) 0.965452 0.965452 0.965452 0.965452 0.965452
C(8) 3.671(15) 0 0 0 -0.022(4) 0.022(4) 0 0 -0.126(3) 0 0.146(4) 0 0 0.095(3) 0 0 0 0.032(4) 0 0 0.032(4) 0 0 0 0.004(3) 0 1.0098(16) 1.013178 1.013178 1.013178 1.013178 1.013178
C(9) 4.204(7) 0 0.050(3) 0.013(2) 0 -0.221(2) 0 0 0.044(2) 0.026(2) 0 -0.001(2) 0.012(2) 0 0 0.303(3) -0.001(2) 0.010(3) 0 0 -0.006(3) 0.000(3) 0 0 0.025(3) 0.000(3) 0.9836(8) 0.944563 0.944563 0.944563 0.944563 0.944563
C(10) 4.048(4) 0 0 0 -0.009(2) 0.1025(17) 0 0 0.1899(15) 0 -0.227(2) 0 0 0.1355(19) 0 0 0 -0.003(2) 0 0 0.016(2) 0 0 0 -0.004(2) 0 0.9889(7) 0.956218 0.956218 0.956218 0.956218 0.956218
C(11) 4.048(4) 0 0 0 -0.009(2) 0.1025(17) 0 0 0.1899(15) 0 -0.227(2) 0 0 0.1355(19) 0 0 0 -0.003(2) 0 0 0.016(2) 0 0 0 -0.004(2) 0 0.9889(7) 0.956218 0.956218 0.956218 0.956218 0.956218
C(12) 4.048(4) 0 0 0 -0.009(2) 0.1025(17) 0 0 0.1899(15) 0 -0.227(2) 0 0 0.1355(19) 0 0 0 -0.003(2) 0 0 0.016(2) 0 0 0 -0.004(2) 0 0.9889(7) 0.956218 0.956218 0.956218 0.956218 0.956218
C(13) 4.204(7) 0 0.050(3) 0.013(2) 0 -0.221(2) 0 0 0.044(2) 0.026(2) 0 -0.001(2) 0.012(2) 0 0 0.303(3) -0.001(2) 0.010(3) 0 0 -0.006(3) 0.000(3) 0 0 0.025(3) 0.000(3) 0.9836(8) 0.944563 0.944563 0.944563 0.944563 0.944563
C(14) 3.671(15) 0 0 0 -0.022(4) 0.022(4) 0 0 -0.126(3) 0 0.146(4) 0 0 0.095(3) 0 0 0 0.032(4) 0 0 0.032(4) 0 0 0 0.004(3) 0 1.0098(16) 1.013178 1.013178 1.013178 1.013178 1.013178
C(15) 4.204(7) 0 0.050(3) 0.013(2) 0 -0.221(2) 0 0 0.044(2) 0.026(2) 0 -0.001(2) 0.012(2) 0 0 0.303(3) -0.001(2) 0.010(3) 0 0 -0.006(3) 0.000(3) 0 0 0.025(3) 0.000(3) 0.9836(8) 0.944563 0.944563 0.944563 0.944563 0.944563
C(16) 4.048(4) 0 0 0 -0.009(2) 0.1025(17) 0 0 0.1899(15) 0 -0.227(2) 0 0 0.1355(19) 0 0 0 -0.003(2) 0 0 0.016(2) 0 0 0 -0.004(2) 0 0.9889(7) 0.956218 0.956218 0.956218 0.956218 0.956218
C(17) 4.048(4) 0 0 0 -0.009(2) 0.1025(17) 0 0 0.1899(15) 0 -0.227(2) 0 0 0.1355(19) 0 0 0 -0.003(2) 0 0 0.016(2) 0 0 0 -0.004(2) 0 0.9889(7) 0.956218 0.956218 0.956218 0.956218 0.956218
C(18) 4.048(4) 0 0 0 -0.009(2) 0.1025(17) 0 0 0.1899(15) 0 -0.227(2) 0 0 0.1355(19) 0 0 0 -0.003(2) 0 0 0.016(2) 0 0 0 -0.004(2) 0 0.9889(7) 0.956218 0.956218 0.956218 0.956218 0.956218
C(19) 4.204(7) 0 0.050(3) 0.013(2) 0 -0.221(2) 0 0 0.044(2) 0.026(2) 0 -0.001(2) 0.012(2) 0 0 0.303(3) -0.001(2) 0.010(3) 0 0 -0.006(3) 0.000(3) 0 0 0.025(3) 0.000(3) 0.9836(8) 0.944563 0.944563 0.944563 0.944563 0.944563
C(20) 5.10(5) 0 0 0 -0.126(17) -0.002(12) 0 0 0 0 0.558(15) 0 0 0 0 -0.044(11) 0 0.066(10) 0 0 0 0 -0.045(10) 0 0 0 0.845(3) 0.842501 0.842501 0.842501 0.842501 0.842501
C(21) 3.74(5) 0 -0.067(19) 0.014(5) 0 -0.182(9) 0 0 -0.029(12) 0.030(4) 0 -0.048(8) -0.017(4) 0 0 0.218(14) -0.036(5) -0.002(7) 0 0 -0.050(8) -0.017(6) 0 0 -0.053(11) -0.040(6) 0.961(4) 0.966411 0.966411 0.966411 0.966411 0.966411
C(22) 4.20(2) 0 0.026(12) 0.052(7) 0 -0.255(5) 0 0 0.025(7) -0.072(6) 0 -0.020(5) -0.036(4) 0 0 0.273(7) 0.001(6) 0.042(5) 0 0 -0.030(5) 0.055(5) 0 0 0.065(6) 0.057(6) 0.9647(15) 0.972571 0.972571 0.972571 0.972571 0.972571
C(23) 4.116(5) 0 0 0 -0.012(5) 0.059(3) 0 0 0.173(4) 0 -0.165(4) 0 0 0.146(4) 0 0 0 -0.049(4) 0 0 0.057(4) 0 0 0 0.016(4) 0 0.9570(12) 0.949797 0.949797 0.949797 0.949797 0.949797
C(24) 4.116(5) 0 0 0 -0.012(5) 0.059(3) 0 0 0.173(4) 0 -0.165(4) 0 0 0.146(4) 0 0 0 -0.049(4) 0 0 0.057(4) 0 0 0 0.016(4) 0 0.9570(12) 0.949797 0.949797 0.949797 0.949797 0.949797
C(25) 4.116(5) 0 0 0 -0.012(5) 0.059(3) 0 0 0.173(4) 0 -0.165(4) 0 0 0.146(4) 0 0 0 -0.049(4) 0 0 0.057(4) 0 0 0 0.016(4) 0 0.9570(12) 0.949797 0.949797 0.949797 0.949797 0.949797
C(26) 4.20(2) 0 0.026(12) 0.052(7) 0 -0.255(5) 0 0 0.025(7) -0.072(6) 0 -0.020(5) -0.036(4) 0 0 0.273(7) 0.001(6) 0.042(5) 0 0 -0.030(5) 0.055(5) 0 0 0.065(6) 0.057(6) 0.9647(15) 0.972571 0.972571 0.972571 0.972571 0.972571
H(4) 0.888(3) 0 0 0 0.1171(14) 0.0301(13) 0 0 0 0 0.0127 0 0 0 0 0 0 -0.002 0 0 0 0 0 0 0 0 1.13642 1.18 1.18 1.18 1.18 1.18
H(5) 0.888(3) 0 0 0 0.1171(14) 0.0301(13) 0 0 0 0 0.0127 0 0 0 0 0 0 -0.002 0 0 0 0 0 0 0 0 1.13642 1.18 1.18 1.18 1.18 1.18
H(6) 0.888(3) 0 0 0 0.1171(14) 0.0301(13) 0 0 0 0 0.0127 0 0 0 0 0 0 -0.002 0 0 0 0 0 0 0 0 1.13642 1.18 1.18 1.18 1.18 1.18
H(7) 0.888(3) 0 0 0 0.1171(14) 0.0301(13) 0 0 0 0 0.0127 0 0 0 0 0 0 -0.002 0 0 0 0 0 0 0 0 1.13642 1.18 1.18 1.18 1.18 1.18
H(9) 0.888(3) 0 0 0 0.1171(14) 0.0301(13) 0 0 0 0 0.0127 0 0 0 0 0 0 -0.002 0 0 0 0 0 0 0 0 1.13642 1.18 1.18 1.18 1.18 1.18
H(10) 0.888(3) 0 0 0 0.1171(14) 0.0301(13) 0 0 0 0 0.0127 0 0 0 0 0 0 -0.002 0 0 0 0 0 0 0 0 1.13642 1.18 1.18 1.18 1.18 1.18
H(11) 0.888(3) 0 0 0 0.1171(14) 0.0301(13) 0 0 0 0 0.0127 0 0 0 0 0 0 -0.002 0 0 0 0 0 0 0 0 1.13642 1.18 1.18 1.18 1.18 1.18
H(12) 0.888(3) 0 0 0 0.1171(14) 0.0301(13) 0 0 0 0 0.0127 0 0 0 0 0 0 -0.002 0 0 0 0 0 0 0 0 1.13642 1.18 1.18 1.18 1.18 1.18
H(13) 0.888(3) 0 0 0 0.1171(14) 0.0301(13) 0 0 0 0 0.0127 0 0 0 0 0 0 -0.002 0 0 0 0 0 0 0 0 1.13642 1.18 1.18 1.18 1.18 1.18
H(15) 0.888(3) 0 0 0 0.1171(14) 0.0301(13) 0 0 0 0 0.0127 0 0 0 0 0 0 -0.002 0 0 0 0 0 0 0 0 1.13642 1.18 1.18 1.18 1.18 1.18
H(16) 0.888(3) 0 0 0 0.1171(14) 0.0301(13) 0 0 0 0 0.0127 0 0 0 0 0 0 -0.002 0 0 0 0 0 0 0 0 1.13642 1.18 1.18 1.18 1.18 1.18
H(17) 0.888(3) 0 0 0 0.1171(14) 0.0301(13) 0 0 0 0 0.0127 0 0 0 0 0 0 -0.002 0 0 0 0 0 0 0 0 1.13642 1.18 1.18 1.18 1.18 1.18
H(18) 0.888(3) 0 0 0 0.1171(14) 0.0301(13) 0 0 0 0 0.0127 0 0 0 0 0 0 -0.002 0 0 0 0 0 0 0 0 1.13642 1.18 1.18 1.18 1.18 1.18
H(19) 0.888(3) 0 0 0 0.1171(14) 0.0301(13) 0 0 0 0 0.0127 0 0 0 0 0 0 -0.002 0 0 0 0 0 0 0 0 1.13642 1.18 1.18 1.18 1.18 1.18
H(20A) 0.626(12) 0 0 0 0.130(3) 0.037(4) 0 0 0 0 0.0196 0 0 0 0 0 0 0.0059 0 0 0 0 0 0 0 0 1.122183 1.18 1.18 1.18 1.18 1.18
H(20B) 0.626(12) 0 0 0 0.130(3) 0.037(4) 0 0 0 0 0.0196 0 0 0 0 0 0 0.0059 0 0 0 0 0 0 0 0 1.122183 1.18 1.18 1.18 1.18 1.18
H(20C) 0.626(12) 0 0 0 0.130(3) 0.037(4) 0 0 0 0 0.0196 0 0 0 0 0 0 0.0059 0 0 0 0 0 0 0 0 1.122183 1.18 1.18 1.18 1.18 1.18
H(22) 0.888(3) 0 0 0 0.1171(14) 0.0301(13) 0 0 0 0 0.0127 0 0 0 0 0 0 -0.002 0 0 0 0 0 0 0 0 1.13642 1.18 1.18 1.18 1.18 1.18
H(23) 0.888(3) 0 0 0 0.1171(14) 0.0301(13) 0 0 0 0 0.0127 0 0 0 0 0 0 -0.002 0 0 0 0 0 0 0 0 1.13642 1.18 1.18 1.18 1.18 1.18
H(24) 0.888(3) 0 0 0 0.1171(14) 0.0301(13) 0 0 0 0 0.0127 0 0 0 0 0 0 -0.002 0 0 0 0 0 0 0 0 1.13642 1.18 1.18 1.18 1.18 1.18
H(25) 0.888(3) 0 0 0 0.1171(14) 0.0301(13) 0 0 0 0 0.0127 0 0 0 0 0 0 -0.002 0 0 0 0 0 0 0 0 1.13642 1.18 1.18 1.18 1.18 1.18
H(26) 0.888(3) 0 0 0 0.1171(14) 0.0301(13) 0 0 0 0 0.0127 0 0 0 0 0 0 -0.002 0 0 0 0 0 0 0 0 1.13642 1.18 1.18 1.18 1.18 1.18

loop_
_atom_site_label
_atom_site_type_symbol
_atom_site_fract_x
_atom_site_fract_y
_atom_site_fract_z
_atom_site_U_iso_or_equiv
_atom_site_adp_type
_atom_site_occupancy
_atom_site_symmetry_multiplicity
S(1) S 0.672684(9) 0.479358(6) 0.729756(6) 0.028 Uani 1 4
P(1) P 0.535282(6) 0.424664(4) 0.781066(5) 0.015 Uani 1 4
C(1) C 0.577692(10) 0.422224(8) 0.998268(9) 0.015 Uani 1 4
C(2) C 0.523279(9) 0.468621(7) 0.905823(9) 0.014 Uani 1 4
C(3) C 0.453334(10) 0.549308(8) 0.907964(9) 0.015 Uani 1 4
C(4) C 0.415944(12) 0.607085(8) 0.820068(10) 0.018 Uani 1 4
C(5) C 0.33989(4) 0.68065(3) 0.82097(4) 0.021 Uani 1 4
C(6) C 0.28997(4) 0.69888(2) 0.90778(4) 0.021 Uani 1 4
C(7) C 0.332087(11) 0.650065(8) 0.995691(11) 0.018 Uani 1 4
C(8) C 0.377282(11) 0.436448(6) 0.694940(8) 0.016 Uani 1 4
C(9) C 0.37000(3) 0.445659(15) 0.590224(19) 0.024 Uani 1 4
C(10) C 0.25123(3) 0.442702(17) 0.52024(2) 0.031 Uani 1 4
C(11) C 0.14094(3) 0.430263(16) 0.55455(2) 0.029 Uani 1 4
C(12) C 0.14775(3) 0.421517(15) 0.65892(2) 0.024 Uani 1 4
C(13) C 0.265568(11) 0.424715(7) 0.729349(8) 0.018 Uani 1 4
C(14) C 0.541338(10) 0.301819(8) 0.785479(8) 0.016 Uani 1 4
C(15) C 0.622968(14) 0.258118(9) 0.735108(10) 0.026 Uani 1 4
C(16) C 0.61929(3) 0.164236(19) 0.72630(2) 0.035 Uani 1 4
C(17) C 0.53500(3) 0.11455(2) 0.767414(18) 0.03 Uani 1 4
C(18) C 0.45324(3) 0.158074(17) 0.817753(19) 0.024 Uani 1 4
C(19) C 0.456009(11) 0.251551(7) 0.827111(9) 0.018 Uani 1 4
C(20) C 0.83378(7) 0.28711(4) 0.55666(4) 0.043 Uani 1 4
C(21) C 0.71585(8) 0.24162(5) 0.49717(4) 0.029 Uani 1 4
C(22) C 0.70986(6) 0.14786(5) 0.48911(3) 0.035 Uani 1 4
C(23) C 0.59826(5) 0.10464(5) 0.43644(3) 0.044 Uani 1 4
C(24) C 0.49204(6) 0.15550(4) 0.39095(3) 0.052 Uani 1 4
C(25) C 0.49718(5) 0.24803(6) 0.39806(3) 0.052 Uani 1 4
C(26) C 0.60802(7) 0.29192(5) 0.45059(4) 0.039 Uani 1 4
H(4) H 0.453752 0.593119 0.753804 0.035 Uani 1 4
H(5) H 0.317479 0.724452 0.754455 0.042 Uani 1 4
H(6) H 0.219344 0.751596 0.904149 0.041 Uani 1 4
H(7) H 0.295076 0.663596 1.062453 0.032 Uani 1 4
H(9) H 0.457149 0.454181 0.564436 0.039 Uani 1 4
H(10) H 0.246946 0.449651 0.439164 0.046 Uani 1 4
H(11) H 0.049071 0.425387 0.500184 0.047 Uani 1 4
H(12) H 0.061779 0.411008 0.685834 0.04 Uani 1 4
H(13) H 0.269365 0.417237 0.810284 0.031 Uani 1 4
H(15) H 0.68704 0.298707 0.702546 0.038 Uani 1 4
H(16) H 0.682025 0.129897 0.686524 0.045 Uani 1 4
H(17) H 0.532108 0.041767 0.759012 0.047 Uani 1 4
H(18) H 0.386114 0.119464 0.849137 0.042 Uani 1 4
H(19) H 0.390857 0.284769 0.865494 0.033 Uani 1 4
H(20A) H 0.81595 0.35942 0.560048 0.058 Uani 1 4
H(20B) H 0.915525 0.273594 0.524207 0.067 Uani 1 4
H(20C) H 0.859983 0.259789 0.634314 0.057 Uani 1 4
H(22) H 0.792248 0.108119 0.526422 0.056 Uani 1 4
H(23) H 0.595531 0.031513 0.436427 0.055 Uani 1 4
H(24) H 0.405071 0.121431 0.351901 0.051 Uani 1 4
H(25) H 0.413351 0.287646 0.363847 0.048 Uani 1 4
H(26) H 0.612184 0.36487 0.45658 0.048 Uani 1 4

loop_
_atom_site_aniso_label
_atom_site_aniso_U_11
_atom_site_aniso_U_22
_atom_site_aniso_U_33
_atom_site_aniso_U_23
_atom_site_aniso_U_13
_atom_site_aniso_U_12
S(1) 0.02495(5) 0.02913(5) 0.03403(5) 0.00048(3) 0.01445(3) -0.00786(3)
P(1) 0.01552(4) 0.01516(4) 0.01527(4) -0.00091(2) 0.00436(2) -0.00152(2)
C(1) 0.01535(4) 0.01232(4) 0.01461(5) -0.00159(3) -0.00044(3) 0.00145(3)
C(2) 0.01543(4) 0.01245(4) 0.01409(4) -0.00132(3) 0.00086(3) 0.00083(3)
C(3) 0.01652(5) 0.01180(4) 0.01413(5) -0.00100(3) 0.00021(3) 0.00095(3)
C(4) 0.02265(5) 0.01314(4) 0.01578(5) 0.00036(4) 0.00036(3) 0.00122(4)
C(5) 0.02520(6) 0.01412(5) 0.01907(6) 0.00108(4) -0.00184(4) 0.00349(4)
C(6) 0.02232(5) 0.01649(5) 0.02086(6) -0.00128(4) -0.00251(4) 0.00633(4)
C(7) 0.01800(5) 0.01650(5) 0.01828(5) -0.00247(4) -0.00074(3) 0.00471(4)
C(8) 0.01960(5) 0.01456(4) 0.01287(4) 0.00015(3) 0.00214(3) -0.00073(3)
C(9) 0.03294(6) 0.02405(5) 0.01360(5) 0.00218(3) 0.00413(4) -0.00265(4)
C(10) 0.04190(8) 0.02952(6) 0.01512(5) 0.00272(4) -0.00410(4) -0.00110(5)
C(11) 0.03083(6) 0.02415(6) 0.02397(6) -0.00228(4) -0.00978(4) 0.00251(4)
C(12) 0.01899(5) 0.02137(5) 0.02688(6) -0.00453(4) -0.00290(4) 0.00136(4)
C(13) 0.01698(5) 0.01868(5) 0.01727(4) -0.00189(3) 0.00147(3) -0.00017(3)
C(14) 0.01793(4) 0.01503(4) 0.01547(4) -0.00177(3) 0.00439(3) 0.00190(3)
C(15) 0.03596(7) 0.02215(5) 0.02599(6) 0.00174(4) 0.01702(5) 0.01036(5)
C(16) 0.05885(10) 0.02233(6) 0.03001(6) 0.00129(5) 0.02098(6) 0.01775(6)
C(17) 0.04955(8) 0.01512(5) 0.02413(6) -0.00146(4) 0.00358(5) 0.00781(5)
C(18) 0.02723(6) 0.01402(4) 0.02550(5) 0.00114(3) -0.00136(4) -0.00044(4)
C(19) 0.01865(5) 0.01430(4) 0.02195(5) -0.00046(3) 0.00400(3) -0.00045(3)
C(20) 0.03205(10) 0.05842(12) 0.03990(9) -0.01345(8) 0.01332(8) -0.00720(9)
C(21) 0.02698(8) 0.03898(10) 0.02441(7) -0.00115(6) 0.01030(6) 0.00131(8)
C(22) 0.03336(9) 0.03914(10) 0.03401(8) -0.00334(6) 0.01208(6) 0.00485(7)
C(23) 0.04376(12) 0.04907(11) 0.04478(10) -0.01181(8) 0.01978(9) -0.00927(8)
C(24) 0.03339(9) 0.07908(19) 0.04328(10) -0.01376(11) 0.00911(8) -0.01421(11)
C(25) 0.03204(9) 0.0761(2) 0.04367(10) 0.00596(10) -0.00003(7) 0.00771(10)
C(26) 0.03639(10) 0.04424(11) 0.03727(9) 0.00799(7) 0.00804(7) 0.00628(9)
H(4) 0.04576 0.031698 0.029152 0.002425 0.012379 0.003646
H(5) 0.060865 0.029013 0.033457 0.009889 0.003465 0.010827
H(6) 0.044804 0.032277 0.041998 0.018962 -0.000013 -0.00012
H(7) 0.031035 0.03442 0.03034 0.005436 0.005027 -0.005257
H(9) 0.040441 0.04579 0.031318 -0.003652 0.012287 0.003172
H(10) 0.05727 0.053607 0.021912 0.004437 0.001477 0.002002
H(11) 0.036553 0.059895 0.03447 0.005353 -0.011275 -0.008613
H(12) 0.024987 0.052687 0.040634 -0.002086 0.003285 -0.007871
H(13) 0.029616 0.039066 0.02413 -0.001636 0.004201 0.000977
H(15) 0.037084 0.039209 0.043728 -0.002165 0.018733 -0.002676
H(16) 0.04831 0.040518 0.048427 0.011846 0.018361 -0.009774
H(17) 0.066656 0.021597 0.053985 0.005886 0.017503 -0.004394
H(18) 0.056189 0.0253 0.049601 -0.006204 0.022423 0.001745
H(19) 0.036447 0.02592 0.039101 0.001335 0.016781 -0.001371
H(20A) 0.054302 0.056045 0.066773 -0.003993 0.02074 -0.012588
H(20B) 0.049383 0.096185 0.066865 -0.004515 0.035484 -0.028353
H(20C) 0.051131 0.074868 0.046032 -0.003457 0.013114 -0.005428
H(22) 0.048969 0.061289 0.056967 0.014795 0.011225 -0.014598
H(23) 0.06372 0.043829 0.05655 0.007631 0.012407 -0.016086
H(24) 0.053981 0.05058 0.045989 -0.001759 0.004409 -0.016277
H(25) 0.05355 0.049308 0.03854 0.005472 0.005105 -0.003386
H(26) 0.05788 0.043323 0.044558 -0.004654 0.017305 -0.004103

loop_
_geom_angle_atom_site_label_1
_geom_angle_atom_site_label_2
_geom_angle_atom_site_label_3
_geom_angle
_geom_angle_site_symmetry_1
_geom_angle_site_symmetry_2
_geom_angle_site_symmetry_3
_geom_angle_publ_flag
S(1) P(1) C(2) 113.627(8) 1_555 1_555 1_555 yes
S(1) P(1) C(8) 114.127(9) 1_555 1_555 1_555 yes
S(1) P(1) C(14) 113.680(9) 1_555 1_555 1_555 yes
C(2) P(1) C(8) 106.668(9) 1_555 1_555 1_555 yes
C(2) P(1) C(14) 109.595(9) 1_555 1_555 1_555 yes
C(8) P(1) C(14) 97.874(9) 1_555 1_555 1_555 yes
C(2) C(1) C(3) 119.311(17) 1_555 1_555 3_667 yes
C(2) C(1) C(7) 122.961(19) 1_555 1_555 3_667 yes
C(3) C(1) C(7) 117.666(18) 3_667 1_555 3_667 yes
P(1) C(2) C(1) 121.612(14) 1_555 1_555 1_555 yes
P(1) C(2) C(3) 118.213(14) 1_555 1_555 1_555 yes
C(1) C(2) C(3) 120.131(18) 1_555 1_555 1_555 yes
C(1) C(3) C(2) 120.012(18) 3_667 1_555 1_555 yes
C(1) C(3) C(4) 117.768(18) 3_667 1_555 1_555 yes
C(2) C(3) C(4) 122.165(19) 1_555 1_555 1_555 yes
C(3) C(4) C(5) 121.31(4) 1_555 1_555 1_555 yes
C(3) C(4) H(4) 118.34(2) 1_555 1_555 1_555 yes
C(5) C(4) H(4) 120.27(4) 1_555 1_555 1_555 yes
C(4) C(5) C(6) 120.30(7) 1_555 1_555 1_555 yes
C(4) C(5) H(5) 119.12(8) 1_555 1_555 1_555 yes
C(6) C(5) H(5) 120.58(8) 1_555 1_555 1_555 yes
C(5) C(6) C(7) 119.69(7) 1_555 1_555 1_555 yes
C(5) C(6) H(6) 119.96(8) 1_555 1_555 1_555 yes
C(7) C(6) H(6) 120.35(8) 1_555 1_555 1_555 yes
C(1) C(7) C(6) 121.63(4) 3_667 1_555 1_555 yes
C(1) C(7) H(7) 118.00(2) 3_667 1_555 1_555 yes
C(6) C(7) H(7) 120.33(4) 1_555 1_555 1_555 yes
P(1) C(8) C(9) 117.86(2) 1_555 1_555 1_555 yes
P(1) C(8) C(13) 121.698(14) 1_555 1_555 1_555 yes
C(9) C(8) C(13) 119.91(3) 1_555 1_555 1_555 yes
C(8) C(9) C(10) 119.79(4) 1_555 1_555 1_555 yes
C(8) C(9) H(9) 119.26(4) 1_555 1_555 1_555 yes
C(10) C(9) H(9) 120.95(4) 1_555 1_555 1_555 yes
C(9) C(10) C(11) 120.12(4) 1_555 1_555 1_555 yes
C(9) C(10) H(10) 119.05(5) 1_555 1_555 1_555 yes
C(11) C(10) H(10) 120.82(4) 1_555 1_555 1_555 yes
C(10) C(11) C(12) 120.26(4) 1_555 1_555 1_555 yes
C(10) C(11) H(11) 120.23(4) 1_555 1_555 1_555 yes
C(12) C(11) H(11) 119.49(4) 1_555 1_555 1_555 yes
C(11) C(12) C(13) 120.09(4) 1_555 1_555 1_555 yes
C(11) C(12) H(12) 120.37(4) 1_555 1_555 1_555 yes
C(13) C(12) H(12) 119.53(4) 1_555 1_555 1_555 yes
C(8) C(13) C(12) 119.83(3) 1_555 1_555 1_555 yes
C(8) C(13) H(13) 120.952(16) 1_555 1_555 1_555 yes
C(12) C(13) H(13) 119.21(3) 1_555 1_555 1_555 yes
P(1) C(14) C(15) 118.096(16) 1_555 1_555 1_555 yes
P(1) C(14) C(19) 121.507(14) 1_555 1_555 1_555 yes
C(15) C(14) C(19) 119.949(19) 1_555 1_555 1_555 yes
C(14) C(15) C(16) 119.76(3) 1_555 1_555 1_555 yes
C(14) C(15) H(15) 118.45(2) 1_555 1_555 1_555 yes
C(16) C(15) H(15) 121.78(3) 1_555 1_555 1_555 yes
C(15) C(16) C(17) 120.31(4) 1_555 1_555 1_555 yes
C(15) C(16) H(16) 120.07(5) 1_555 1_555 1_555 yes
C(17) C(16) H(16) 119.62(4) 1_555 1_555 1_555 yes
C(16) C(17) C(18) 120.04(4) 1_555 1_555 1_555 yes
C(16) C(17) H(17) 119.55(4) 1_555 1_555 1_555 yes
C(18) C(17) H(17) 120.40(4) 1_555 1_555 1_555 yes
C(17) C(18) C(19) 120.22(4) 1_555 1_555 1_555 yes
C(17) C(18) H(18) 120.28(4) 1_555 1_555 1_555 yes
C(19) C(18) H(18) 119.50(4) 1_555 1_555 1_555 yes
C(14) C(19) C(18) 119.72(3) 1_555 1_555 1_555 yes
C(14) C(19) H(19) 120.737(17) 1_555 1_555 1_555 yes
C(18) C(19) H(19) 119.53(3) 1_555 1_555 1_555 yes
C(21) C(20) H(20A) 109.25(9) 1_555 1_555 1_555 yes
C(21) C(20) H(20B) 111.71(8) 1_555 1_555 1_555 yes
C(21) C(20) H(20C) 109.73(8) 1_555 1_555 1_555 yes
H(20A) C(20) H(20B) 111.34(9) 1_555 1_555 1_555 yes
H(20A) C(20) H(20C) 109.41(8) 1_555 1_555 1_555 yes
H(20B) C(20) H(20C) 105.32(9) 1_555 1_555 1_555 yes
C(20) C(21) C(22) 120.65(10) 1_555 1_555 1_555 yes
C(20) C(21) C(26) 120.73(11) 1_555 1_555 1_555 yes
C(22) C(21) C(26) 118.61(16) 1_555 1_555 1_555 yes
C(21) C(22) C(23) 120.96(12) 1_555 1_555 1_555 yes
C(21) C(22) H(22) 119.20(12) 1_555 1_555 1_555 yes
C(23) C(22) H(22) 119.81(12) 1_555 1_555 1_555 yes
C(22) C(23) C(24) 119.71(8) 1_555 1_555 1_555 yes
C(22) C(23) H(23) 118.57(10) 1_555 1_555 1_555 yes
C(24) C(23) H(23) 121.61(8) 1_555 1_555 1_555 yes
C(23) C(24) C(25) 119.77(6) 1_555 1_555 1_555 yes
C(23) C(24) H(24) 119.28(7) 1_555 1_555 1_555 yes
C(25) C(24) H(24) 120.94(7) 1_555 1_555 1_555 yes
C(24) C(25) C(26) 121.03(8) 1_555 1_555 1_555 yes
C(24) C(25) H(25) 119.67(9) 1_555 1_555 1_555 yes
C(26) C(25) H(25) 119.29(12) 1_555 1_555 1_555 yes
C(21) C(26) C(25) 119.92(13) 1_555 1_555 1_555 yes
C(21) C(26) H(26) 118.91(12) 1_555 1_555 1_555 yes
C(25) C(26) H(26) 121.17(12) 1_555 1_555 1_555 yes

loop_
_geom_bond_atom_site_label_1
_geom_bond_atom_site_label_2
_geom_bond_distance
_geom_bond_site_symmetry_1
_geom_bond_site_symmetry_2
_geom_bond_publ_flag
S(1) P(1) 1.95037(18) 1_555 1_555 yes
P(1) C(2) 1.8284(2) 1_555 1_555 yes
P(1) C(8) 1.8224(2) 1_555 1_555 yes
P(1) C(14) 1.8189(2) 1_555 1_555 yes
C(1) C(2) 1.4160(3) 1_555 1_555 yes
C(1) C(3) 1.4393(3) 1_555 3_667 yes
C(1) C(7) 1.4341(3) 1_555 3_667 yes
C(2) C(3) 1.4154(3) 1_555 1_555 yes
C(3) C(4) 1.4339(3) 1_555 1_555 yes
C(4) C(5) 1.3639(8) 1_555 1_555 yes
C(4) H(4) 1.0822(2) 1_555 1_555 yes
C(5) C(6) 1.4200(12) 1_555 1_555 yes
C(5) H(5) 1.0823(8) 1_555 1_555 yes
C(6) C(7) 1.3646(9) 1_555 1_555 yes
C(6) H(6) 1.0823(8) 1_555 1_555 yes
C(7) H(7) 1.0822(2) 1_555 1_555 yes
C(8) C(9) 1.3946(4) 1_555 1_555 yes
C(8) C(13) 1.3984(3) 1_555 1_555 yes
C(9) C(10) 1.3949(6) 1_555 1_555 yes
C(9) H(9) 1.0823(5) 1_555 1_555 yes
C(10) C(11) 1.3847(7) 1_555 1_555 yes
C(10) H(10) 1.0822(5) 1_555 1_555 yes
C(11) C(12) 1.3902(7) 1_555 1_555 yes
C(11) H(11) 1.0822(5) 1_555 1_555 yes
C(12) C(13) 1.3900(4) 1_555 1_555 yes
C(12) H(12) 1.0822(5) 1_555 1_555 yes
C(13) H(13) 1.08224(19) 1_555 1_555 yes
C(14) C(15) 1.3895(3) 1_555 1_555 yes
C(14) C(19) 1.3979(3) 1_555 1_555 yes
C(15) C(16) 1.3936(5) 1_555 1_555 yes
C(15) H(15) 1.0822(2) 1_555 1_555 yes
C(16) C(17) 1.3811(7) 1_555 1_555 yes
C(16) H(16) 1.0823(5) 1_555 1_555 yes
C(17) C(18) 1.3891(7) 1_555 1_555 yes
C(17) H(17) 1.0822(5) 1_555 1_555 yes
C(18) C(19) 1.3882(4) 1_555 1_555 yes
C(18) H(18) 1.0822(5) 1_555 1_555 yes
C(19) H(19) 1.0823(2) 1_555 1_555 yes
C(20) C(21) 1.490(2) 1_555 1_555 yes
C(20) H(20A) 1.0897(8) 1_555 1_555 yes
C(20) H(20B) 1.0897(7) 1_555 1_555 yes
C(20) H(20C) 1.0897(7) 1_555 1_555 yes
C(21) C(22) 1.3915(18) 1_555 1_555 yes
C(21) C(26) 1.3951(16) 1_555 1_555 yes
C(22) C(23) 1.3952(17) 1_555 1_555 yes
C(22) H(22) 1.0822(12) 1_555 1_555 yes
C(23) C(24) 1.3833(15) 1_555 1_555 yes
C(23) H(23) 1.0822(11) 1_555 1_555 yes
C(24) C(25) 1.3723(16) 1_555 1_555 yes
C(24) H(24) 1.0822(12) 1_555 1_555 yes
C(25) C(26) 1.3932(18) 1_555 1_555 yes
C(25) H(25) 1.0823(11) 1_555 1_555 yes
C(26) H(26) 1.0822(13) 1_555 1_555 yes

loop_
_atom_site_anharm_gc_c_label
_atom_site_anharm_gc_c_111
_atom_site_anharm_gc_c_222
_atom_site_anharm_gc_c_333
_atom_site_anharm_gc_c_112
_atom_site_anharm_gc_c_122
_atom_site_anharm_gc_c_113
_atom_site_anharm_gc_c_133
_atom_site_anharm_gc_c_223
_atom_site_anharm_gc_c_233
_atom_site_anharm_gc_c_123
S(1) 0.000007(9) -0.000006(3) 0.000082(5) 0.000008(3) 0.000026(2) 0.000028(4) 0.000071(4) 0.000045(2) 0.000029(2) -0.000011(2)
P(1) 0.000014(6) 0.000009(2) -0.000018(3) 0.000013(2) 0.0000034(15) -0.000001(2) -0.000003(2) -0.0000010(12) 0.0000141(14) 0.0000098(12)
C(5) 0.00013(3) -0.000034(9) 0.000132(17) 0.000020(10) -0.000007(7) 0.000060(12) -0.000086(9) 0.000015(5) -0.000017(6) 0.000033(5)
C(6) 0.00000(3) -0.000028(8) 0.00008(2) -0.000033(10) -0.000015(7) 0.000034(12) -0.000118(10) 0.000027(6) -0.000024(7) 0.000044(5)
C(9) 0.00060(3) -0.000032(9) -0.000054(10) 0.000085(12) 0.000092(8) 0.000133(13) -0.000027(8) 0.000023(5) 0.000004(5) 0.000024(5)
C(10) 0.00084(4) 0.000051(11) 0.000088(12) 0.000238(15) 0.000136(10) -0.000052(16) -0.000091(9) 0.000025(7) -0.000002(6) 0.000007(7)
C(11) 0.00084(3) 0.000092(9) 0.000178(14) 0.000226(12) 0.000166(8) -0.000345(14) 0.000038(10) -0.000034(6) 0.000047(7) -0.000118(7)
C(12) 0.00003(2) 0.000063(8) -0.000009(14) 0.000053(9) 0.000048(6) -0.000147(11) 0.000069(9) -0.000060(6) 0.000081(7) -0.000054(6)
C(16) -0.00118(6) 0.000029(10) 0.000016(16) -0.00006(2) -0.000019(11) -0.00027(3) -0.000190(16) 0.000006(7) 0.000002(8) 0.000032(10)
C(17) -0.00081(5) 0.000099(8) 0.000051(13) 0.000125(15) 0.000095(8) -0.000258(19) -0.000072(12) 0.000011(5) 0.000023(7) -0.000029(7)
C(18) -0.00015(3) 0.000026(7) -0.000177(13) 0.000049(10) 0.000021(6) -0.000112(12) 0.000101(10) 0.000016(5) 0.000020(6) -0.000025(5)
C(20) -0.00140(6) -0.00022(3) -0.00091(3) 0.00083(2) -0.00059(2) -0.00095(3) -0.00075(2) -0.000169(16) 0.000303(16) 0.000676(14)
C(21) -0.00030(6) 0.00001(2) -0.000061(19) 0.000183(19) -0.000021(14) -0.00027(2) -0.000097(16) -0.000039(10) 0.000075(10) 0.000124(9)
C(22) -0.00048(5) 0.00003(2) 0.00012(2) 0.00003(2) 0.000041(16) 0.00007(2) 0.000140(18) 0.000079(11) 0.000140(13) 0.000160(11)
C(23) -0.00097(7) -0.00025(3) 0.00034(3) 0.00002(3) 0.000046(18) 0.00001(3) 0.00033(2) 0.000234(14) -0.000048(17) -0.000026(16)
C(24) 0.00055(6) -0.00071(4) 0.00078(3) 0.00006(3) 0.00001(3) -0.00005(3) 0.00022(2) 0.00087(2) -0.000518(19) -0.000055(17)
C(25) 0.00011(5) -0.00155(5) 0.00049(3) -0.00046(3) -0.00044(3) -0.00019(2) 0.00003(2) 0.00042(2) -0.00053(2) 0.000423(16)
C(26) -0.00084(6) -0.00001(2) -0.00009(2) -0.00009(2) -0.000232(17) -0.00059(3) -0.00020(2) -0.000120(12) -0.000113(14) 0.000156(12)

loop_
_atom_site_anharm_gc_d_label
_atom_site_anharm_gc_d_1111
_atom_site_anharm_gc_d_2222
_atom_site_anharm_gc_d_3333
_atom_site_anharm_gc_d_1112
_atom_site_anharm_gc_d_1222
_atom_site_anharm_gc_d_1113
_atom_site_anharm_gc_d_1333
_atom_site_anharm_gc_d_2223
_atom_site_anharm_gc_d_2333
_atom_site_anharm_gc_d_1122
_atom_site_anharm_gc_d_1133
_atom_site_anharm_gc_d_2233
_atom_site_anharm_gc_d_1123
_atom_site_anharm_gc_d_1223
_atom_site_anharm_gc_d_1233
S(1) 0.000016(5) 0.0000235(15) 0.000004(3) 0.0000100(19) -0.0000042(10) -0.000033(2) -0.0000085(18) 0.0000026(9) 0.0000001(11) 0.0000054(10) -0.0000140(17) 0.0000044(8) 0.0000034(10) 0.0000010(7) 0.0000022(8)
P(1) 0.000014(4) 0.0000250(9) 0.0000087(14) -0.0000028(13) -0.0000031(6) -0.0000150(13) -0.0000066(8) 0.0000003(5) -0.0000006(6) 0.0000083(6) -0.0000036(9) 0.0000069(4) 0.0000016(6) 0.0000025(3) -0.0000002(4)

_cod_database_fobs_code 2108416
